data_7708585
loop_
_publ_author_name
'Hong, Kangsan'
'Lim, Sangwoo'
'Moon, Heehun'
'Kim, Dongwon'
'Kim, Dongwook'
'Jung, Ok-Sang'

_publ_section_title
;
 Straightforward formation of dianionic acetonylate: self-assembly of
 mercury(II) with pyridyl donor ligands in acetone
;
_journal_name_full 'Dalton Transactions'
_journal_paper_doi 10.1039/D1DT03115E
_journal_year 2021
_chemical_formula_sum 'C14 H12 Cl Hg N O7'
_chemical_formula_weight 542.29
_space_group_crystal_system triclinic
_space_group_IT_number 2
_space_group_name_Hall '-P 1'
_space_group_name_H-M_alt 'P -1'
_atom_sites_solution_hydrogens geom
_atom_sites_solution_primary dual
_audit_creation_method SHELXL-2018/3
_audit_update_record
;
2021-08-14 deposited with the CCDC.	2021-10-06 downloaded from the CCDC.
;
_cell_angle_alpha 89.2330(10)
_cell_angle_beta 84.7050(10)
_cell_angle_gamma 69.4530(10)
_cell_formula_units_Z 2
_cell_length_a 7.7679(9)
_cell_length_b 9.3962(11)
_cell_length_c 13.2250(16)
_cell_measurement_reflns_used 9894
_cell_measurement_temperature 173(2)
_cell_measurement_theta_max 28.29
_cell_measurement_theta_min 2.32
_cell_volume 899.83(18)
_computing_cell_refinement 'Bruker APEX software'
_computing_data_collection 'Bruker APEX software'
_computing_data_reduction 'Bruker APEX software'
_computing_molecular_graphics ORTEP
_computing_publication_material CIFTAB
_computing_structure_refinement SHELXL
_computing_structure_solution 'SHELXT 2018/2 (Sheldrick, 2018)'
_diffrn_ambient_temperature 173(2)
_diffrn_measured_fraction_theta_full 0.999
_diffrn_measured_fraction_theta_max 0.997
_diffrn_measurement_device_type 'CCD detector'
_diffrn_measurement_method 'phi and omega scans'
_diffrn_radiation_type MoK\a
_diffrn_radiation_wavelength 0.71073
_diffrn_reflns_av_R_equivalents 0.0496
_diffrn_reflns_av_unetI/netI 0.0443
_diffrn_reflns_Laue_measured_fraction_full 0.999
_diffrn_reflns_Laue_measured_fraction_max 0.997
_diffrn_reflns_limit_h_max 10
_diffrn_reflns_limit_h_min -10
_diffrn_reflns_limit_k_max 12
_diffrn_reflns_limit_k_min -12
_diffrn_reflns_limit_l_max 17
_diffrn_reflns_limit_l_min -17
_diffrn_reflns_number 16255
_diffrn_reflns_point_group_measured_fraction_full 0.999
_diffrn_reflns_point_group_measured_fraction_max 0.997
_diffrn_reflns_theta_full 25.242
_diffrn_reflns_theta_max 28.372
_diffrn_reflns_theta_min 2.315
_diffrn_source 'fine-focus sealed tube'
_exptl_absorpt_coefficient_mu 8.734
_exptl_absorpt_correction_T_max 0.7457
_exptl_absorpt_correction_T_min 0.2552
_exptl_absorpt_correction_type multi-scan
_exptl_absorpt_process_details SADABS
_exptl_crystal_colour colorless
_exptl_crystal_density_diffrn 2.001
_exptl_crystal_description block
_exptl_crystal_F_000 512
_exptl_crystal_size_max 0.200
_exptl_crystal_size_mid 0.130
_exptl_crystal_size_min 0.110
_refine_diff_density_max 2.697
_refine_diff_density_min -3.031
_refine_diff_density_rms 0.209
_refine_ls_extinction_method none
_refine_ls_goodness_of_fit_ref 1.053
_refine_ls_hydrogen_treatment constr
_refine_ls_matrix_type full
_refine_ls_number_parameters 218
_refine_ls_number_reflns 4499
_refine_ls_number_restraints 323
_refine_ls_restrained_S_all 1.060
_refine_ls_R_factor_all 0.0528
_refine_ls_R_factor_gt 0.0395
_refine_ls_shift/su_max 0.001
_refine_ls_shift/su_mean 0.000
_refine_ls_structure_factor_coef Fsqd
_refine_ls_weighting_details 'w=1/[\s^2^(Fo^2^)+(0.0336P)^2^+7.5496P] where P=(Fo^2^+2Fc^2^)/3'
_refine_ls_weighting_scheme calc
_refine_ls_wR_factor_gt 0.0953
_refine_ls_wR_factor_ref 0.1050
_reflns_Friedel_coverage 0.000
_reflns_number_gt 3821
_reflns_number_total 4499
_reflns_threshold_expression 'I > 2\s(I)'
_cod_data_source_file d1dt03115e2.cif
_cod_data_source_block HgClO42_monoanion_sq
_cod_depositor_comments
;
The following automatic conversions were performed:

data item '_exptl_absorpt_correction_type' value 'MULTI-SCAN' was
changed to 'multi-scan' in accordance with the
/home/data/users/saulius/crontab/automatic-downloads/rss-feeds/RSC/lib/dictionaries/cif_core.dic
dictionary named 'cif_core.dic' version 2.4.2 last updated on
2011-04-26.

Automatic conversion script
Id: cif_fix_values 7556 2019-12-06 15:28:31Z antanas 
;
_cod_database_code 7708585
_shelx_shelxl_version_number 2018/3
_shelx_space_group_comment
;
The symmetry employed for this shelxl refinement is uniquely defined
by the following loop, which should always be used as a source of
symmetry information in preference to the above space-group names.
They are only intended as comments.
;
_shelx_estimated_absorpt_t_min 0.274
_shelx_estimated_absorpt_t_max 0.447

loop_
_space_group_symop_operation_xyz
'x, y, z'
'-x, -y, -z'

loop_
_atom_site_label
_atom_site_type_symbol
_atom_site_fract_x
_atom_site_fract_y
_atom_site_fract_z
_atom_site_U_iso_or_equiv
_atom_site_adp_type
_atom_site_occupancy
_atom_site_site_symmetry_order
_atom_site_calc_flag
_atom_site_refinement_flags_posn
_atom_site_refinement_flags_adp
_atom_site_refinement_flags_occupancy
_atom_site_disorder_assembly
_atom_site_disorder_group
Hg1 Hg 0.01399(4) 0.26377(3) 0.57354(2) 0.03636(10) Uani 1 1 d . U . . .
C13L C 0.2040(10) 0.3679(9) 0.7327(6) 0.0421(15) Uani 1 1 d . U . . .
H13 H 0.083958 0.441940 0.746171 0.051 Uiso 1 1 calc R U . . .
C14L C 0.3447(10) 0.3766(9) 0.7844(6) 0.0422(15) Uani 1 1 d . U . . .
H14 H 0.322453 0.455297 0.833638 0.051 Uiso 1 1 calc R U . . .
N12L N 0.2317(8) 0.2567(7) 0.6632(4) 0.0344(12) Uani 1 1 d . U . . .
C11L C 0.3980(9) 0.1507(8) 0.6461(6) 0.0382(14) Uani 1 1 d . U . . .
H11 H 0.415546 0.070464 0.598835 0.046 Uiso 1 1 calc R U . . .
C10L C 0.5463(10) 0.1538(8) 0.6951(6) 0.0388(14) Uani 1 1 d . U . . .
H10 H 0.664632 0.077428 0.681441 0.047 Uiso 1 1 calc R U . . .
C9L C 0.5187(9) 0.2702(8) 0.7644(6) 0.0376(14) Uani 1 1 d . U . . .
O8L O 0.8386(7) 0.2193(8) 0.7781(5) 0.0566(16) Uani 1 1 d . U . . .
C7L C 0.6826(10) 0.2789(10) 0.8122(6) 0.0438(15) Uani 1 1 d . U . . .
O6L O 0.6293(7) 0.3673(7) 0.8977(4) 0.0501(13) Uani 1 1 d . U . . .
C5L C 0.8042(10) 0.5244(10) 0.9201(6) 0.0460(16) Uani 1 1 d . U . . .
H5L H 0.731847 0.594584 0.874667 0.055 Uiso 1 1 calc R U . . .
C4L C 0.7728(10) 0.3945(10) 0.9431(6) 0.0461(15) Uani 1 1 d . U . . .
O4A O -0.4101(13) 0.5759(11) 0.6862(8) 0.099(3) Uani 1 1 d . U . . .
O1E O -0.2048(7) 0.0371(6) 0.4727(4) 0.0454(12) Uani 1 1 d . U . . .
C3L C 0.8704(12) 0.2877(11) 1.0114(7) 0.0543(18) Uani 1 1 d . U . . .
H3L H 0.842409 0.198501 1.026141 0.065 Uiso 1 1 calc R U . . .
C3E C -0.1128(14) 0.1430(11) 0.3246(7) 0.060(2) Uani 1 1 d . U . . .
H3EA H -0.084230 0.040665 0.296149 0.091 Uiso 1 1 calc R U . . .
H3EB H -0.001711 0.170390 0.316815 0.091 Uiso 1 1 calc R U . . .
H3EC H -0.209956 0.215945 0.288541 0.091 Uiso 1 1 calc R U . . .
O3A O -0.3832(16) 0.7513(14) 0.5676(8) 0.123(3) Uani 1 1 d . U . . .
C2L C 1.0076(12) 0.3162(11) 1.0563(7) 0.0538(18) Uani 1 1 d . U . . .
H2L H 1.074333 0.245939 1.103417 0.065 Uiso 1 1 calc R U . . .
O2A O -0.1306(10) 0.5873(9) 0.6339(9) 0.103(3) Uani 1 1 d . U . . .
C1L C 1.0518(10) 0.4460(9) 1.0345(6) 0.0436(16) Uani 1 1 d . U . . .
Cl1A Cl -0.3178(2) 0.6743(2) 0.65264(16) 0.0445(4) Uani 1 1 d . U . . .
O1A O -0.3333(17) 0.7808(11) 0.7297(8) 0.120(3) Uani 1 1 d . U . . .
C1E C -0.1765(9) 0.1462(8) 0.4324(6) 0.0384(14) Uani 1 1 d . U . . .
C2E C -0.2104(10) 0.2886(8) 0.4916(6) 0.0398(15) Uani 1 1 d . U . . .
H2E1 H -0.323716 0.310693 0.538703 0.048 Uiso 1 1 calc R U . . .
H2E2 H -0.228441 0.374842 0.444906 0.048 Uiso 1 1 calc R U . . .

loop_
_atom_site_aniso_label
_atom_site_aniso_U_11
_atom_site_aniso_U_22
_atom_site_aniso_U_33
_atom_site_aniso_U_23
_atom_site_aniso_U_13
_atom_site_aniso_U_12
Hg1 0.03701(15) 0.03485(15) 0.04162(17) -0.01005(10) -0.00957(11) -0.01626(11)
C13L 0.033(3) 0.048(3) 0.045(3) -0.020(3) -0.003(3) -0.013(3)
C14L 0.035(3) 0.050(3) 0.043(3) -0.024(3) -0.002(3) -0.016(3)
N12L 0.032(2) 0.039(3) 0.036(3) -0.012(2) -0.003(2) -0.018(2)
C11L 0.037(3) 0.039(3) 0.040(3) -0.015(3) -0.004(2) -0.014(2)
C10L 0.033(3) 0.040(3) 0.043(3) -0.015(3) -0.004(2) -0.010(2)
C9L 0.032(3) 0.045(3) 0.039(3) -0.014(3) -0.003(2) -0.017(2)
O8L 0.032(2) 0.078(4) 0.056(3) -0.029(3) -0.005(2) -0.012(3)
C7L 0.034(3) 0.057(4) 0.043(3) -0.016(3) -0.004(3) -0.018(3)
O6L 0.034(2) 0.073(3) 0.047(3) -0.026(2) -0.003(2) -0.022(2)
C5L 0.036(3) 0.062(4) 0.039(4) -0.015(3) -0.008(3) -0.015(3)
C4L 0.035(3) 0.066(4) 0.041(3) -0.019(3) -0.006(2) -0.021(3)
O4A 0.106(6) 0.099(6) 0.108(6) 0.005(5) 0.008(5) -0.060(5)
O1E 0.045(3) 0.035(3) 0.059(3) -0.011(2) -0.014(2) -0.014(2)
C3L 0.049(3) 0.065(4) 0.054(4) -0.010(3) -0.009(3) -0.024(3)
C3E 0.065(5) 0.062(5) 0.056(4) -0.016(4) 0.002(4) -0.026(4)
O3A 0.120(7) 0.152(8) 0.098(6) 0.058(5) -0.047(5) -0.042(6)
C2L 0.048(4) 0.064(4) 0.050(4) -0.006(3) -0.014(3) -0.019(3)
O2A 0.052(4) 0.065(5) 0.179(8) -0.024(5) -0.008(4) -0.004(3)
C1L 0.036(3) 0.058(4) 0.037(3) -0.015(3) -0.006(3) -0.014(3)
Cl1A 0.0379(8) 0.0407(9) 0.0517(11) 0.0001(8) -0.0089(8) -0.0086(7)
O1A 0.176(9) 0.073(5) 0.103(6) -0.033(4) 0.001(6) -0.036(5)
C1E 0.032(3) 0.036(3) 0.048(3) -0.011(3) -0.016(3) -0.010(2)
C2E 0.039(3) 0.035(3) 0.046(4) -0.004(3) -0.016(3) -0.011(3)

loop_
_atom_type_symbol
_atom_type_description
_atom_type_scat_dispersion_real
_atom_type_scat_dispersion_imag
_atom_type_scat_source
C C 0.0033 0.0016 'International Tables Vol C Tables 4.2.6.8 and 6.1.1.4'
H H 0.0000 0.0000 'International Tables Vol C Tables 4.2.6.8 and 6.1.1.4'
N N 0.0061 0.0033 'International Tables Vol C Tables 4.2.6.8 and 6.1.1.4'
O O 0.0106 0.0060 'International Tables Vol C Tables 4.2.6.8 and 6.1.1.4'
Cl Cl 0.1484 0.1585 'International Tables Vol C Tables 4.2.6.8 and 6.1.1.4'
Hg Hg -2.3894 9.2266 'International Tables Vol C Tables 4.2.6.8 and 6.1.1.4'

loop_
_geom_angle_atom_site_label_1
_geom_angle_atom_site_label_2
_geom_angle_atom_site_label_3
_geom_angle
_geom_angle_site_symmetry_1
_geom_angle_site_symmetry_3
_geom_angle_publ_flag
C2E Hg1 N12L 175.2(2) . . ?
N12L C13L C14L 121.5(7) . . ?
N12L C13L H13 119.2 . . ?
C14L C13L H13 119.2 . . ?
C13L C14L C9L 119.2(6) . . ?
C13L C14L H14 120.4 . . ?
C9L C14L H14 120.4 . . ?
C11L N12L C13L 119.5(6) . . ?
C11L N12L Hg1 120.8(4) . . ?
C13L N12L Hg1 119.5(5) . . ?
N12L C11L C10L 121.8(6) . . ?
N12L C11L H11 119.1 . . ?
C10L C11L H11 119.1 . . ?
C9L C10L C11L 118.6(6) . . ?
C9L C10L H10 120.7 . . ?
C11L C10L H10 120.7 . . ?
C14L C9L C10L 119.3(6) . . ?
C14L C9L C7L 122.3(6) . . ?
C10L C9L C7L 118.4(6) . . ?
O8L C7L O6L 124.5(7) . . ?
O8L C7L C9L 124.4(7) . . ?
O6L C7L C9L 111.1(6) . . ?
C7L O6L C4L 115.4(6) . . ?
C4L C5L C1L 118.6(8) . 2_767 ?
C4L C5L H5L 120.7 . . ?
C1L C5L H5L 120.7 2_767 . ?
C5L C4L C3L 124.0(7) . . ?
C5L C4L O6L 117.8(8) . . ?
C3L C4L O6L 118.2(8) . . ?
C2L C3L C4L 117.7(9) . . ?
C2L C3L H3L 121.1 . . ?
C4L C3L H3L 121.1 . . ?
C1E C3E H3EA 109.5 . . ?
C1E C3E H3EB 109.5 . . ?
H3EA C3E H3EB 109.5 . . ?
C1E C3E H3EC 109.5 . . ?
H3EA C3E H3EC 109.5 . . ?
H3EB C3E H3EC 109.5 . . ?
C3L C2L C1L 121.8(9) . . ?
C3L C2L H2L 119.1 . . ?
C1L C2L H2L 119.1 . . ?
C2L C1L C5L 122.1(8) . 2_767 ?
C2L C1L C1L 119.1(9) . 2_767 ?
C5L C1L C1L 118.8(10) 2_767 2_767 ?
O3A Cl1A O2A 110.4(7) . . ?
O3A Cl1A O4A 113.0(7) . . ?
O2A Cl1A O4A 107.5(6) . . ?
O3A Cl1A O1A 108.5(7) . . ?
O2A Cl1A O1A 107.1(7) . . ?
O4A Cl1A O1A 110.2(6) . . ?
O1E C1E C3E 121.6(7) . . ?
O1E C1E C2E 120.8(7) . . ?
C3E C1E C2E 117.6(7) . . ?
C1E C2E Hg1 109.5(5) . . ?
C1E C2E H2E1 109.8 . . ?
Hg1 C2E H2E1 109.8 . . ?
C1E C2E H2E2 109.8 . . ?
Hg1 C2E H2E2 109.8 . . ?
H2E1 C2E H2E2 108.2 . . ?

loop_
_geom_bond_atom_site_label_1
_geom_bond_atom_site_label_2
_geom_bond_distance
_geom_bond_site_symmetry_2
_geom_bond_publ_flag
Hg1 C2E 2.079(7) . ?
Hg1 N12L 2.135(5) . ?
C13L N12L 1.347(8) . ?
C13L C14L 1.368(10) . ?
C13L H13 0.9500 . ?
C14L C9L 1.374(10) . ?
C14L H14 0.9500 . ?
N12L C11L 1.327(9) . ?
C11L C10L 1.382(9) . ?
C11L H11 0.9500 . ?
C10L C9L 1.381(9) . ?
C10L H10 0.9500 . ?
C9L C7L 1.500(9) . ?
O8L C7L 1.190(9) . ?
C7L O6L 1.355(9) . ?
O6L C4L 1.413(8) . ?
C5L C4L 1.352(12) . ?
C5L C1L 1.427(10) 2_767 ?
C5L H5L 0.9500 . ?
C4L C3L 1.403(13) . ?
O4A Cl1A 1.400(8) . ?
O1E C1E 1.227(9) . ?
C3L C2L 1.372(11) . ?
C3L H3L 0.9500 . ?
C3E C1E 1.463(12) . ?
C3E H3EA 0.9800 . ?
C3E H3EB 0.9800 . ?
C3E H3EC 0.9800 . ?
O3A Cl1A 1.369(9) . ?
C2L C1L 1.398(13) . ?
C2L H2L 0.9500 . ?
O2A Cl1A 1.396(8) . ?
C1L C1L 1.430(16) 2_767 ?
Cl1A O1A 1.405(9) . ?
C1E C2E 1.489(9) . ?
C2E H2E1 0.9900 . ?
C2E H2E2 0.9900 . ?

loop_
_geom_torsion_atom_site_label_1
_geom_torsion_atom_site_label_2
_geom_torsion_atom_site_label_3
_geom_torsion_atom_site_label_4
_geom_torsion
_geom_torsion_site_symmetry_1
_geom_torsion_site_symmetry_2
_geom_torsion_site_symmetry_3
_geom_torsion_site_symmetry_4
_geom_torsion_publ_flag
N12L C13L C14L C9L 0.5(13) . . . . ?
C14L C13L N12L C11L 1.8(12) . . . . ?
C14L C13L N12L Hg1 -173.2(6) . . . . ?
C13L N12L C11L C10L -2.4(12) . . . . ?
Hg1 N12L C11L C10L 172.6(6) . . . . ?
N12L C11L C10L C9L 0.6(12) . . . . ?
C13L C14L C9L C10L -2.2(13) . . . . ?
C13L C14L C9L C7L 175.3(8) . . . . ?
C11L C10L C9L C14L 1.7(12) . . . . ?
C11L C10L C9L C7L -176.0(7) . . . . ?
C14L C9L C7L O8L -157.7(9) . . . . ?
C10L C9L C7L O8L 19.9(14) . . . . ?
C14L C9L C7L O6L 20.5(12) . . . . ?
C10L C9L C7L O6L -161.9(8) . . . . ?
O8L C7L O6L C4L 4.0(13) . . . . ?
C9L C7L O6L C4L -174.2(7) . . . . ?
C1L C5L C4L C3L 1.8(12) 2_767 . . . ?
C1L C5L C4L O6L 179.8(6) 2_767 . . . ?
C7L O6L C4L C5L 95.8(9) . . . . ?
C7L O6L C4L C3L -86.1(9) . . . . ?
C5L C4L C3L C2L -1.0(13) . . . . ?
O6L C4L C3L C2L -179.0(7) . . . . ?
C4L C3L C2L C1L -0.8(13) . . . . ?
C3L C2L C1L C5L -179.2(8) . . . 2_767 ?
C3L C2L C1L C1L 1.6(14) . . . 2_767 ?
O1E C1E C2E Hg1 81.4(7) . . . . ?
C3E C1E C2E Hg1 -100.0(7) . . . . ?
